data_1570913
loop_
_publ_author_name
'Lin, Shu-Yu'
'Shen, Yi-Lin'
'Chen, Wei-Hao'
'Govindaraj, Manivannan'
'Chen, Jhy-Der'

_publ_section_title
;
 Cu(II) Coordination Polymers Containing Mixed Ligands with Different
 Flexibilities: Structural Diversity and Iodine Adsorption.
;
_journal_issue 2
_journal_name_full 'Molecules (Basel, Switzerland)'
_journal_page_first 311
_journal_paper_doi 10.3390/molecules29020311
_journal_volume 29
_journal_year 2024
_chemical_formula_sum 'C40 H38 Cu4 N4 O16'
_chemical_formula_weight 1084.90
_space_group_crystal_system monoclinic
_space_group_IT_number 15
_space_group_name_Hall '-C 2yc'
_space_group_name_H-M_alt 'C 1 2/c 1'
_atom_sites_solution_hydrogens mixed
_audit_creation_method SHELXL-2014/7
_cell_angle_alpha 90
_cell_angle_beta 90.2248(9)
_cell_angle_gamma 90
_cell_formula_units_Z 4
_cell_length_a 16.5969(4)
_cell_length_b 13.9067(4)
_cell_length_c 17.6110(5)
_cell_measurement_reflns_used 9927
_cell_measurement_temperature 296(2)
_cell_measurement_theta_max 28.29
_cell_measurement_theta_min 3.00
_cell_volume 4064.73(19)
_computing_cell_refinement 'Bruker SAINT'
_computing_data_collection 'Bruker APEX2'
_computing_data_reduction 'Bruker SAINT'
_computing_molecular_graphics 'Bruker SHELXTL'
_computing_publication_material 'Bruker SHELXTL'
_computing_structure_refinement 'SHELXL-2014/7 (Sheldrick, 2014)'
_computing_structure_solution 'SHELXS-97 (Sheldrick 2008)'
_diffrn_ambient_temperature 296(2)
_diffrn_measured_fraction_theta_full 0.998
_diffrn_measured_fraction_theta_max 0.998
_diffrn_measurement_device_type 'Bruker APEX-II CCD'
_diffrn_measurement_method '\f and \w scans'
_diffrn_radiation_type MoK\a
_diffrn_radiation_wavelength 0.71073
_diffrn_reflns_av_R_equivalents 0.0283
_diffrn_reflns_av_unetI/netI 0.0136
_diffrn_reflns_Laue_measured_fraction_full 0.998
_diffrn_reflns_Laue_measured_fraction_max 0.998
_diffrn_reflns_limit_h_max 21
_diffrn_reflns_limit_h_min -22
_diffrn_reflns_limit_k_max 18
_diffrn_reflns_limit_k_min -18
_diffrn_reflns_limit_l_max 23
_diffrn_reflns_limit_l_min -23
_diffrn_reflns_number 46771
_diffrn_reflns_point_group_measured_fraction_full 0.998
_diffrn_reflns_point_group_measured_fraction_max 0.998
_diffrn_reflns_theta_full 25.242
_diffrn_reflns_theta_max 28.298
_diffrn_reflns_theta_min 1.910
_exptl_absorpt_coefficient_mu 2.145
_exptl_absorpt_correction_T_max 0.7397
_exptl_absorpt_correction_T_min 0.6890
_exptl_absorpt_correction_type multi-scan
_exptl_absorpt_process_details 'SADABS V2008/1 (Bruker AXS, 2008)'
_exptl_crystal_colour blue
_exptl_crystal_density_diffrn 1.773
_exptl_crystal_description bulk
_exptl_crystal_F_000 2200
_exptl_crystal_size_max 0.204
_exptl_crystal_size_mid 0.186
_exptl_crystal_size_min 0.117
_refine_diff_density_max 0.525
_refine_diff_density_min -0.569
_refine_diff_density_rms 0.071
_refine_ls_extinction_method none
_refine_ls_goodness_of_fit_ref 1.085
_refine_ls_hydrogen_treatment mixed
_refine_ls_matrix_type full
_refine_ls_number_parameters 311
_refine_ls_number_reflns 5049
_refine_ls_number_restraints 0
_refine_ls_restrained_S_all 1.085
_refine_ls_R_factor_all 0.0323
_refine_ls_R_factor_gt 0.0265
_refine_ls_shift/su_max 0.001
_refine_ls_shift/su_mean 0.000
_refine_ls_structure_factor_coef Fsqd
_refine_ls_weighting_details 'w=1/[\s^2^(Fo^2^)+(0.0330P)^2^+9.2346P] where P=(Fo^2^+2Fc^2^)/3'
_refine_ls_weighting_scheme calc
_refine_ls_wR_factor_gt 0.0690
_refine_ls_wR_factor_ref 0.0747
_reflns_Friedel_coverage 0.000
_reflns_number_gt 4531
_reflns_number_total 5049
_reflns_threshold_expression 'I > 2\s(I)'
_cod_data_source_file allcif.cif
_cod_data_source_block 4
_cod_depositor_comments
;
The following automatic conversions were performed:

data item '_exptl_absorpt_correction_type' value 'multi_scan' was
changed to 'multi-scan' in accordance with the
/home/data/users/saulius/crontab/automatic-downloads/current/MDPI/lib/dictionaries/cif_core.dic
dictionary named 'cif_core.dic' version 2.4.2 last updated on
2011-04-26.

Automatic conversion script
Id: cif_fix_values 8170 2020-07-09 18:12:32Z antanas 
;
_cod_original_sg_symbol_H-M 'C 2/c'
_cod_database_code 1570913
_shelx_shelxl_version_number 2014/7
_shelx_space_group_comment
; 
The symmetry employed for this shelxl refinement is uniquely defined 
by the following loop, which should always be used as a source of 
symmetry information in preference to the above space-group names. 
They are only intended as comments. 
;
_shelx_estimated_absorpt_t_min 0.669
_shelx_estimated_absorpt_t_max 0.787

loop_
_space_group_symop_operation_xyz
'x, y, z'
'-x, y, -z+1/2'
'x+1/2, y+1/2, z'
'-x+1/2, y+1/2, -z+1/2'
'-x, -y, -z'
'x, -y, z-1/2'
'-x+1/2, -y+1/2, -z'
'x+1/2, -y+1/2, z-1/2'

loop_
_atom_site_label
_atom_site_type_symbol
_atom_site_fract_x
_atom_site_fract_y
_atom_site_fract_z
_atom_site_U_iso_or_equiv
_atom_site_adp_type
_atom_site_occupancy
_atom_site_site_symmetry_order
_atom_site_calc_flag
_atom_site_refinement_flags_posn
_atom_site_refinement_flags_adp
_atom_site_refinement_flags_occupancy
_atom_site_disorder_assembly
_atom_site_disorder_group
Cu1 Cu 0.81103(2) 0.82638(2) 0.49327(2) 0.01949(7) Uani 1 1 d . . . . .
Cu2 Cu 0.84620(2) 0.61142(2) 0.40766(2) 0.01942(7) Uani 1 1 d . . . . .
O1 O 0.71720(10) 0.91551(12) 0.43070(9) 0.0329(3) Uani 1 1 d . . . . .
O2 O 0.94174(9) 0.69342(11) 0.41125(10) 0.0311(3) Uani 1 1 d . . . . .
O3 O 0.90675(9) 0.84639(11) 0.43265(10) 0.0336(4) Uani 1 1 d . . . . .
O4 O 1.26066(8) 1.01718(10) 0.39355(9) 0.0262(3) Uani 1 1 d . . . . .
O5 O 1.14510(8) 1.07344(11) 0.44169(9) 0.0295(3) Uani 1 1 d . . . . .
O6 O 1.15482(9) 0.64459(10) 0.21976(8) 0.0273(3) Uani 1 1 d . . . . .
O7 O 1.24833(10) 0.75802(13) 0.20675(9) 0.0355(4) Uani 1 1 d . . . . .
O8 O 0.77259(8) 0.71445(9) 0.43580(8) 0.0169(2) Uani 1 1 d . . . . .
N1 N 0.42085(10) 0.99711(12) 0.41133(11) 0.0257(4) Uani 1 1 d . . . . .
N2 N 0.66700(11) 0.98686(14) 0.32677(11) 0.0317(4) Uani 1 1 d . . . . .
H2A H 0.6668 1.0368 0.2980 0.038 Uiso 1 1 calc R U . . .
C1 C 0.39967(14) 0.91859(18) 0.45037(14) 0.0340(5) Uani 1 1 d . . . . .
H1B H 0.3531 0.9203 0.4795 0.041 Uiso 1 1 calc R U . . .
C2 C 0.44449(17) 0.83523(18) 0.44889(17) 0.0423(6) Uani 1 1 d . . . . .
H2B H 0.4285 0.7817 0.4767 0.051 Uiso 1 1 calc R U . . .
C3 C 0.51356(16) 0.83252(17) 0.40547(15) 0.0381(5) Uani 1 1 d . . . . .
H3A H 0.5445 0.7768 0.4037 0.046 Uiso 1 1 calc R U . . .
C4 C 0.53665(12) 0.91259(16) 0.36475(13) 0.0272(4) Uani 1 1 d . . . . .
C5 C 0.48831(12) 0.99372(15) 0.36999(13) 0.0280(4) Uani 1 1 d . . . . .
H5A H 0.5036 1.0485 0.3434 0.034 Uiso 1 1 calc R U . . .
C6 C 0.60875(13) 0.91094(18) 0.31310(14) 0.0329(5) Uani 1 1 d . . . . .
H6A H 0.6357 0.8494 0.3187 0.039 Uiso 1 1 calc R U . . .
H6B H 0.5901 0.9156 0.2610 0.039 Uiso 1 1 calc R U . . .
C7 C 0.72076(13) 0.98073(16) 0.38297(13) 0.0288(4) Uani 1 1 d . . . . .
C8 C 0.78617(15) 1.05650(19) 0.38404(15) 0.0377(5) Uani 1 1 d . . . . .
H8A H 0.8166 1.0509 0.4310 0.045 Uiso 1 1 calc R U . . .
H8B H 0.7613 1.1196 0.3832 0.045 Uiso 1 1 calc R U . . .
C9 C 0.84375(17) 1.0482(2) 0.31731(17) 0.0489(7) Uani 1 1 d . . . . .
H9A H 0.8145 1.0470 0.2695 0.059 Uiso 1 1 calc R U . A 1
H9B H 0.8761 0.9903 0.3213 0.059 Uiso 1 1 calc R U . A 1
C10 C 0.8992(4) 1.1427(5) 0.3235(4) 0.0419(14) Uani 0.5 1 d . . P B 1
H10A H 0.8647 1.1988 0.3279 0.050 Uiso 0.5 1 calc R U P B 1
H10B H 0.9317 1.1387 0.3692 0.050 Uiso 0.5 1 calc R U P B 1
C11 C 0.9544(3) 1.1557(4) 0.2554(3) 0.0410(11) Uani 0.5 1 d . . P B 1
H11A H 0.9376 1.2169 0.2341 0.049 Uiso 0.5 1 calc R U P B 1
H11B H 0.9356 1.1075 0.2197 0.049 Uiso 0.5 1 calc R U P B 1
C10' C 0.9202(4) 1.1036(5) 0.3167(4) 0.0421(14) Uani 0.5 1 d . . P B 2
H10C H 0.9484 1.0912 0.3641 0.051 Uiso 0.5 1 calc R U P B 2
H10D H 0.9069 1.1715 0.3157 0.051 Uiso 0.5 1 calc R U P B 2
C11' C 0.9781(3) 1.0832(4) 0.2515(4) 0.0428(13) Uani 0.5 1 d . . P B 2
H11C H 0.9626 1.0196 0.2341 0.051 Uiso 0.5 1 calc R U P B 2
H11D H 0.9607 1.1270 0.2118 0.051 Uiso 0.5 1 calc R U P B 2
C12 C 0.95333(11) 0.78223(14) 0.40951(11) 0.0211(4) Uani 1 1 d . . . . .
C13 C 1.03335(11) 0.81439(14) 0.37902(11) 0.0209(4) Uani 1 1 d . . . . .
C14 C 1.06841(11) 0.89990(14) 0.40329(11) 0.0219(4) Uani 1 1 d . . . . .
H14A H 1.0410 0.9404 0.4364 0.026 Uiso 1 1 calc R U . . .
C15 C 1.14494(11) 0.92434(14) 0.37757(11) 0.0199(4) Uani 1 1 d . . . . .
C16 C 1.18448(11) 0.86569(14) 0.32572(11) 0.0215(4) Uani 1 1 d . . . . .
H16A H 1.2356 0.8825 0.3087 0.026 Uiso 1 1 calc R U . . .
C17 C 1.14825(11) 0.78211(13) 0.29913(11) 0.0199(4) Uani 1 1 d . . . . .
C18 C 1.07341(11) 0.75588(14) 0.32734(11) 0.0222(4) Uani 1 1 d . . . . .
H18A H 1.0498 0.6986 0.3115 0.027 Uiso 1 1 calc R U . . .
C19 C 1.18677(11) 1.01299(13) 0.40624(11) 0.0196(4) Uani 1 1 d . . . . .
C20 C 1.18733(12) 0.72333(14) 0.23737(11) 0.0211(4) Uani 1 1 d . . . . .
H8C H 0.7554(18) 0.730(2) 0.3990(18) 0.042(9) Uiso 1 1 d . . . . .

loop_
_atom_site_aniso_label
_atom_site_aniso_U_11
_atom_site_aniso_U_22
_atom_site_aniso_U_33
_atom_site_aniso_U_23
_atom_site_aniso_U_13
_atom_site_aniso_U_12
Cu1 0.01608(11) 0.01693(12) 0.02552(13) -0.00614(8) 0.00833(8) -0.00538(8)
Cu2 0.01298(11) 0.01433(11) 0.03100(13) -0.00343(9) 0.00523(9) -0.00296(8)
O1 0.0312(8) 0.0332(8) 0.0344(8) 0.0077(7) -0.0010(6) 0.0012(7)
O2 0.0164(6) 0.0215(7) 0.0556(10) -0.0036(7) 0.0079(6) -0.0067(5)
O3 0.0250(7) 0.0247(7) 0.0513(10) -0.0128(7) 0.0236(7) -0.0090(6)
O4 0.0163(6) 0.0211(7) 0.0412(8) -0.0091(6) 0.0062(6) -0.0070(5)
O5 0.0186(7) 0.0275(7) 0.0424(9) -0.0185(7) 0.0093(6) -0.0085(6)
O6 0.0358(8) 0.0197(7) 0.0264(7) -0.0068(6) 0.0105(6) -0.0064(6)
O7 0.0319(8) 0.0415(9) 0.0334(8) -0.0153(7) 0.0180(7) -0.0154(7)
O8 0.0160(6) 0.0152(6) 0.0197(6) -0.0021(5) 0.0057(5) -0.0025(5)
N1 0.0181(8) 0.0201(8) 0.0391(10) -0.0011(7) 0.0022(7) 0.0006(6)
N2 0.0264(9) 0.0319(10) 0.0367(10) 0.0077(8) 0.0016(7) 0.0034(7)
C1 0.0293(11) 0.0327(12) 0.0399(12) 0.0074(10) 0.0056(9) 0.0026(9)
C2 0.0434(14) 0.0313(12) 0.0524(16) 0.0163(11) 0.0047(12) 0.0054(10)
C3 0.0383(13) 0.0285(11) 0.0474(14) 0.0050(10) -0.0014(11) 0.0119(10)
C4 0.0198(9) 0.0263(10) 0.0355(11) -0.0051(8) -0.0036(8) 0.0034(8)
C5 0.0199(9) 0.0211(9) 0.0431(12) -0.0010(8) 0.0033(8) -0.0005(7)
C6 0.0230(10) 0.0360(12) 0.0397(12) -0.0065(10) 0.0003(9) 0.0083(9)
C7 0.0259(10) 0.0291(10) 0.0314(11) -0.0014(9) 0.0058(8) 0.0039(8)
C8 0.0382(13) 0.0361(12) 0.0388(13) -0.0006(10) 0.0030(10) -0.0089(10)
C9 0.0366(14) 0.0657(19) 0.0444(15) -0.0027(13) 0.0076(11) -0.0165(13)
C10 0.030(3) 0.043(4) 0.052(4) -0.004(3) 0.010(3) -0.005(3)
C11 0.031(3) 0.043(3) 0.048(3) 0.002(2) 0.010(2) 0.004(2)
C10' 0.035(3) 0.046(4) 0.046(3) -0.004(3) 0.007(3) -0.004(3)
C11' 0.028(3) 0.054(3) 0.047(3) -0.007(3) 0.008(3) -0.0080(19)
C12 0.0156(8) 0.0222(9) 0.0255(9) -0.0064(7) 0.0051(7) -0.0087(7)
C13 0.0165(8) 0.0209(9) 0.0253(9) -0.0052(7) 0.0065(7) -0.0054(7)
C14 0.0179(8) 0.0212(9) 0.0267(9) -0.0074(7) 0.0070(7) -0.0053(7)
C15 0.0178(8) 0.0185(8) 0.0236(9) -0.0049(7) 0.0056(7) -0.0056(7)
C16 0.0170(8) 0.0225(9) 0.0251(9) -0.0047(7) 0.0070(7) -0.0059(7)
C17 0.0197(8) 0.0188(9) 0.0212(9) -0.0043(7) 0.0063(7) -0.0027(7)
C18 0.0200(9) 0.0192(9) 0.0274(9) -0.0058(7) 0.0061(7) -0.0069(7)
C19 0.0176(8) 0.0186(8) 0.0227(9) -0.0043(7) 0.0039(7) -0.0063(7)
C20 0.0219(9) 0.0225(9) 0.0189(8) -0.0031(7) 0.0046(7) -0.0013(7)

loop_
_atom_type_symbol
_atom_type_description
_atom_type_scat_dispersion_real
_atom_type_scat_dispersion_imag
_atom_type_scat_source
C C 0.0033 0.0016 'International Tables Vol C Tables 4.2.6.8 and 6.1.1.4'
H H 0.0000 0.0000 'International Tables Vol C Tables 4.2.6.8 and 6.1.1.4'
N N 0.0061 0.0033 'International Tables Vol C Tables 4.2.6.8 and 6.1.1.4'
O O 0.0106 0.0060 'International Tables Vol C Tables 4.2.6.8 and 6.1.1.4'
Cu Cu 0.3201 1.2651 'International Tables Vol C Tables 4.2.6.8 and 6.1.1.4'

loop_
_geom_angle_atom_site_label_1
_geom_angle_atom_site_label_2
_geom_angle_atom_site_label_3
_geom_angle
_geom_angle_site_symmetry_1
_geom_angle_site_symmetry_3
_geom_angle_publ_flag
O3 Cu1 O5 85.16(6) . 5_776 ?
O3 Cu1 O8 168.33(7) . 7_666 ?
O5 Cu1 O8 95.56(6) 5_776 7_666 ?
O3 Cu1 O8 95.47(6) . . ?
O5 Cu1 O8 173.29(7) 5_776 . ?
O8 Cu1 O8 82.47(6) 7_666 . ?
O3 Cu1 O1 102.50(7) . . ?
O5 Cu1 O1 98.59(7) 5_776 . ?
O8 Cu1 O1 88.94(6) 7_666 . ?
O8 Cu1 O1 87.81(6) . . ?
O3 Cu1 Cu1 135.52(5) . 7_666 ?
O5 Cu1 Cu1 136.54(5) 5_776 7_666 ?
O8 Cu1 Cu1 41.33(4) 7_666 7_666 ?
O8 Cu1 Cu1 41.15(4) . 7_666 ?
O1 Cu1 Cu1 87.83(4) . 7_666 ?
O4 Cu2 O8 94.00(6) 3_445 . ?
O4 Cu2 O2 171.13(6) 3_445 . ?
O8 Cu2 O2 94.14(6) . . ?
O4 Cu2 N1 85.47(7) 3_445 3_545 ?
O8 Cu2 N1 163.24(7) . 3_545 ?
O2 Cu2 N1 87.74(7) . 3_545 ?
O4 Cu2 O6 90.46(6) 3_445 2_755 ?
O8 Cu2 O6 95.67(6) . 2_755 ?
O2 Cu2 O6 85.24(7) . 2_755 ?
N1 Cu2 O6 101.08(7) 3_545 2_755 ?
C7 O1 Cu1 133.98(15) . . ?
C12 O2 Cu2 134.48(14) . . ?
C12 O3 Cu1 125.92(14) . . ?
C19 O4 Cu2 136.43(13) . 3 ?
C19 O5 Cu1 124.53(13) . 5_776 ?
C20 O6 Cu2 114.70(12) . 2_755 ?
Cu2 O8 Cu1 113.35(7) . 7_666 ?
Cu2 O8 Cu1 120.78(7) . . ?
Cu1 O8 Cu1 97.53(6) 7_666 . ?
Cu2 O8 H8C 104(2) . . ?
Cu1 O8 H8C 112(2) 7_666 . ?
Cu1 O8 H8C 110(2) . . ?
C1 N1 C5 118.20(19) . . ?
C1 N1 Cu2 119.82(15) . 3_455 ?
C5 N1 Cu2 121.70(15) . 3_455 ?
C7 N2 C6 121.4(2) . . ?
C7 N2 H2A 119.3 . . ?
C6 N2 H2A 119.3 . . ?
N1 C1 C2 122.3(2) . . ?
N1 C1 H1B 118.9 . . ?
C2 C1 H1B 118.9 . . ?
C1 C2 C3 118.9(2) . . ?
C1 C2 H2B 120.6 . . ?
C3 C2 H2B 120.6 . . ?
C4 C3 C2 119.9(2) . . ?
C4 C3 H3A 120.0 . . ?
C2 C3 H3A 120.0 . . ?
C3 C4 C5 117.4(2) . . ?
C3 C4 C6 121.6(2) . . ?
C5 C4 C6 120.9(2) . . ?
N1 C5 C4 123.4(2) . . ?
N1 C5 H5A 118.3 . . ?
C4 C5 H5A 118.3 . . ?
N2 C6 C4 114.78(19) . . ?
N2 C6 H6A 108.6 . . ?
C4 C6 H6A 108.6 . . ?
N2 C6 H6B 108.6 . . ?
C4 C6 H6B 108.6 . . ?
H6A C6 H6B 107.5 . . ?
O1 C7 N2 121.2(2) . . ?
O1 C7 C8 122.5(2) . . ?
N2 C7 C8 116.3(2) . . ?
C7 C8 C9 113.0(2) . . ?
C7 C8 H8A 109.0 . . ?
C9 C8 H8A 109.0 . . ?
C7 C8 H8B 109.0 . . ?
C9 C8 H8B 109.0 . . ?
H8A C8 H8B 107.8 . . ?
C10' C9 C8 120.3(3) . . ?
C8 C9 C10 104.3(3) . . ?
C8 C9 H9A 110.9 . . ?
C10 C9 H9A 110.9 . . ?
C8 C9 H9B 110.9 . . ?
C10 C9 H9B 110.9 . . ?
H9A C9 H9B 108.9 . . ?
C11 C10 C9 113.0(5) . . ?
C11 C10 H10A 109.0 . . ?
C9 C10 H10A 109.0 . . ?
C11 C10 H10B 109.0 . . ?
C9 C10 H10B 109.0 . . ?
H10A C10 H10B 107.8 . . ?
C10 C11 C11 134.4(7) . 2_755 ?
C10 C11 H11A 103.6 . . ?
C11 C11 H11A 103.6 2_755 . ?
C10 C11 H11B 103.6 . . ?
C11 C11 H11B 103.6 2_755 . ?
H11A C11 H11B 105.3 . . ?
C9 C10' C11' 116.7(5) . . ?
C9 C10' H10C 108.1 . . ?
C11' C10' H10C 108.1 . . ?
C9 C10' H10D 108.1 . . ?
C11' C10' H10D 108.1 . . ?
H10C C10' H10D 107.3 . . ?
C11' C11' C10' 133.3(12) 2_755 . ?
C11' C11' H11C 103.9 2_755 . ?
C10' C11' H11C 103.9 . . ?
C11' C11' H11D 103.9 2_755 . ?
C10' C11' H11D 103.9 . . ?
H11C C11' H11D 105.4 . . ?
O3 C12 O2 126.98(17) . . ?
O3 C12 C13 116.92(17) . . ?
O2 C12 C13 116.05(17) . . ?
C14 C13 C18 120.04(17) . . ?
C14 C13 C12 120.94(17) . . ?
C18 C13 C12 119.00(17) . . ?
C13 C14 C15 119.34(17) . . ?
C13 C14 H14A 120.3 . . ?
C15 C14 H14A 120.3 . . ?
C16 C15 C14 120.25(17) . . ?
C16 C15 C19 118.92(16) . . ?
C14 C15 C19 120.82(17) . . ?
C17 C16 C15 120.48(17) . . ?
C17 C16 H16A 119.8 . . ?
C15 C16 H16A 119.8 . . ?
C18 C17 C16 119.07(17) . . ?
C18 C17 C20 120.22(17) . . ?
C16 C17 C20 120.63(16) . . ?
C17 C18 C13 120.72(17) . . ?
C17 C18 H18A 119.6 . . ?
C13 C18 H18A 119.6 . . ?
O4 C19 O5 126.92(17) . . ?
O4 C19 C15 115.55(16) . . ?
O5 C19 C15 117.50(16) . . ?
O7 C20 O6 125.33(18) . . ?
O7 C20 C17 117.03(17) . . ?
O6 C20 C17 117.62(16) . . ?

loop_
_geom_bond_atom_site_label_1
_geom_bond_atom_site_label_2
_geom_bond_distance
_geom_bond_site_symmetry_2
_geom_bond_publ_flag
Cu1 O3 1.9377(14) . ?
Cu1 O5 1.9434(14) 5_776 ?
Cu1 O8 1.9551(13) 7_666 ?
Cu1 O8 1.9620(13) . ?
Cu1 O1 2.2720(16) . ?
Cu1 Cu1 2.9456(4) 7_666 ?
Cu2 O4 1.9473(13) 3_445 ?
Cu2 O8 1.9482(13) . ?
Cu2 O2 1.9539(14) . ?
Cu2 N1 2.0164(17) 3_545 ?
Cu2 O6 2.2909(15) 2_755 ?
O1 C7 1.238(3) . ?
O2 C12 1.250(2) . ?
O3 C12 1.250(2) . ?
O4 C19 1.249(2) . ?
O4 Cu2 1.9473(13) 3 ?
O5 C19 1.256(2) . ?
O5 Cu1 1.9434(14) 5_776 ?
O6 C20 1.259(2) . ?
O6 Cu2 2.2909(15) 2_755 ?
O7 C20 1.246(2) . ?
O8 Cu1 1.9551(13) 7_666 ?
O8 H8C 0.74(3) . ?
N1 C1 1.338(3) . ?
N1 C5 1.339(3) . ?
N1 Cu2 2.0164(17) 3_455 ?
N2 C7 1.333(3) . ?
N2 C6 1.451(3) . ?
N2 H2A 0.8600 . ?
C1 C2 1.378(3) . ?
C1 H1B 0.9300 . ?
C2 C3 1.381(4) . ?
C2 H2B 0.9300 . ?
C3 C4 1.380(3) . ?
C3 H3A 0.9300 . ?
C4 C5 1.388(3) . ?
C4 C6 1.506(3) . ?
C5 H5A 0.9300 . ?
C6 H6A 0.9700 . ?
C6 H6B 0.9700 . ?
C7 C8 1.513(3) . ?
C8 C9 1.522(4) . ?
C8 H8A 0.9700 . ?
C8 H8B 0.9700 . ?
C9 C10' 1.485(7) . ?
C9 C10 1.608(7) . ?
C9 H9A 0.9700 . ?
C9 H9B 0.9700 . ?
C10 C11 1.523(8) . ?
C10 H10A 0.9700 . ?
C10 H10B 0.9700 . ?
C11 C11 1.525(10) 2_755 ?
C11 H11A 0.9700 . ?
C11 H11B 0.9700 . ?
C10' C11' 1.526(8) . ?
C10' H10C 0.9700 . ?
C10' H10D 0.9700 . ?
C11' C11' 0.729(9) 2_755 ?
C11' H11C 0.9700 . ?
C11' H11D 0.9700 . ?
C12 C13 1.502(2) . ?
C13 C14 1.390(3) . ?
C13 C18 1.392(3) . ?
C14 C15 1.392(2) . ?
C14 H14A 0.9300 . ?
C15 C16 1.391(3) . ?
C15 C19 1.501(2) . ?
C16 C17 1.389(3) . ?
C16 H16A 0.9300 . ?
C17 C18 1.388(2) . ?
C17 C20 1.509(2) . ?
C18 H18A 0.9300 . ?
